data_4327296
loop_
_publ_author_name
'Martin Minelli'
'Frances Namuswe'
'Daniel Jeffrey'
'Amy L. Morrow'
'Ilia A. Guzei'
'Dale Swenson'
'Eberhard Bothe'
'Thomas Weyherm\"uller'

_publ_section_title
;
 Synthesis, Structure, and Characterization of Molybdenum(VI) Imido
 Complexes with N-Salicylidene-2-aminophenol
;
_journal_name_full 'Inorganic Chemistry'
_journal_page_first 5455
_journal_page_last 5464
_journal_paper_doi 10.1021/ic060370+
_journal_volume 45
_journal_year 2006
_chemical_formula_sum 'C14 H13 Mo N O5'
_chemical_formula_weight 371.19
_chemical_name_systematic
; 
 ? 
;
_space_group_IT_number 14
_symmetry_cell_setting monoclinic
_symmetry_space_group_name_Hall '-P 2yn'
_symmetry_space_group_name_H-M 'P 1 21/n 1'
_atom_sites_solution_hydrogens geom
_atom_sites_solution_primary direct
_atom_sites_solution_secondary difmap
_audit_creation_method SHELXL-97
_cell_angle_alpha 90.00
_cell_angle_beta 92.878(5)
_cell_angle_gamma 90.00
_cell_formula_units_Z 4
_cell_length_a 11.4839(6)
_cell_length_b 6.7543(4)
_cell_length_c 17.5715(9)
_cell_measurement_temperature 100(2)
_cell_volume 1361.23(13)
_computing_cell_refinement 'Nonius Collect Software'
_computing_data_collection 'Nonius Collect Software'
_computing_data_reduction 'Nonius Collect Software'
_computing_structure_refinement 'SHELXL-97 (Sheldrick, 1997)'
_computing_structure_solution 'SHELXS-97 (Sheldrick, 1990)'
_diffrn_ambient_temperature 100(2)
_diffrn_measured_fraction_theta_full 0.999
_diffrn_measured_fraction_theta_max 0.999
_diffrn_measurement_device_type 'Nonius Kappa-CCD'
_diffrn_measurement_method '1028 images at 1.0 deg. stepwise rotaion in omega and phi, 70 sec./frame'
_diffrn_radiation_monochromator graphite
_diffrn_radiation_source 'rotating anode, 50 kV, 80 mA'
_diffrn_radiation_type MoK\a
_diffrn_radiation_wavelength 0.71073
_diffrn_reflns_av_R_equivalents 0.0696
_diffrn_reflns_av_sigmaI/netI 0.0332
_diffrn_reflns_limit_h_max 16
_diffrn_reflns_limit_h_min -16
_diffrn_reflns_limit_k_max 9
_diffrn_reflns_limit_k_min -9
_diffrn_reflns_limit_l_max 25
_diffrn_reflns_limit_l_min -25
_diffrn_reflns_number 32182
_diffrn_reflns_theta_full 31.00
_diffrn_reflns_theta_max 31.00
_diffrn_reflns_theta_min 3.23
_exptl_absorpt_coefficient_mu 0.985
_exptl_absorpt_correction_type none
_exptl_crystal_colour yellow
_exptl_crystal_density_diffrn 1.811
_exptl_crystal_description 'transparent parallelepiped'
_exptl_crystal_F_000 744
_exptl_crystal_size_max 0.08
_exptl_crystal_size_mid 0.03
_exptl_crystal_size_min 0.02
_refine_diff_density_max 1.527
_refine_diff_density_min -0.668
_refine_diff_density_rms 0.103
_refine_ls_extinction_method none
_refine_ls_goodness_of_fit_ref 1.069
_refine_ls_hydrogen_treatment mixed
_refine_ls_matrix_type full
_refine_ls_number_parameters 201
_refine_ls_number_reflns 4339
_refine_ls_number_restraints 0
_refine_ls_restrained_S_all 1.069
_refine_ls_R_factor_all 0.0444
_refine_ls_R_factor_gt 0.0326
_refine_ls_shift/su_max 0.001
_refine_ls_shift/su_mean 0.000
_refine_ls_structure_factor_coef Fsqd
_refine_ls_weighting_details 'calc w=1/[\s^2^(Fo^2^)+(0.0265P)^2^+1.9086P] where P=(Fo^2^+2Fc^2^)/3'
_refine_ls_weighting_scheme calc
_refine_ls_wR_factor_gt 0.0692
_refine_ls_wR_factor_ref 0.0736
_reflns_number_gt 3581
_reflns_number_total 4339
_reflns_threshold_expression >2sigma(I)
_cod_data_source_file ic0603702Bsi20060306_025323_9.cif
_cod_data_source_block 10
_cod_database_code 4327296

loop_
_symmetry_equiv_pos_as_xyz
'x, y, z'
'-x+1/2, y+1/2, -z+1/2'
'-x, -y, -z'
'x-1/2, -y-1/2, z-1/2'

loop_
_atom_site_label
_atom_site_type_symbol
_atom_site_fract_x
_atom_site_fract_y
_atom_site_fract_z
_atom_site_U_iso_or_equiv
_atom_site_adp_type
_atom_site_occupancy
_atom_site_symmetry_multiplicity
_atom_site_calc_flag
_atom_site_refinement_flags
_atom_site_disorder_assembly
_atom_site_disorder_group
Mo1 Mo 0.692490(15) 0.50804(3) 0.096347(9) 0.01295(5) Uani 1 1 d . . .
O1 O 0.84304(16) 0.4165(3) 0.06817(10) 0.0245(4) Uani 1 1 d . A .
C2 C 0.9160(2) 0.2654(4) 0.08573(12) 0.0175(4) Uani 1 1 d . . .
C3 C 1.0312(2) 0.2801(4) 0.06378(13) 0.0213(5) Uani 1 1 d . A .
H3 H 1.0568 0.3967 0.0394 0.026 Uiso 1 1 calc R . .
C4 C 1.1074(2) 0.1247(4) 0.07762(13) 0.0224(5) Uani 1 1 d . . .
H4 H 1.1851 0.1346 0.0619 0.027 Uiso 1 1 calc R A .
C5 C 1.0721(2) -0.0471(4) 0.11439(14) 0.0262(5) Uani 1 1 d . A .
H5 H 1.1254 -0.1532 0.1234 0.031 Uiso 1 1 calc R . .
C6 C 0.9602(2) -0.0614(4) 0.13734(13) 0.0230(5) Uani 1 1 d . . .
H6 H 0.9367 -0.1775 0.1629 0.028 Uiso 1 1 calc R A .
C7 C 0.8794(2) 0.0932(4) 0.12368(12) 0.0181(4) Uani 1 1 d . A .
C8 C 0.7640(2) 0.0645(3) 0.14945(12) 0.0143(4) Uani 0.931(4) 1 d P A 1
H8 H 0.7477 -0.0572 0.1739 0.017 Uiso 0.931(4) 1 calc PR A 1
N9 N 0.68064(18) 0.1928(3) 0.14171(10) 0.0131(4) Uani 0.931(4) 1 d P A 1
C8X C 0.681(3) 0.078(5) 0.1642(16) 0.0143(4) Uani 0.069(4) 1 d P A 2
H8X H 0.7052 -0.0478 0.1828 0.017 Uiso 0.069(4) 1 calc PR A 2
N9X N 0.746(3) 0.195(4) 0.1304(14) 0.0131(4) Uani 0.069(4) 1 d P A 2
C10 C 0.56970(19) 0.1535(3) 0.17148(12) 0.0162(4) Uani 1 1 d . . .
C11 C 0.5376(2) -0.0058(4) 0.21635(12) 0.0195(4) Uani 1 1 d . A .
H11 H 0.5922 -0.1073 0.2296 0.023 Uiso 1 1 calc R B 2
C12 C 0.4249(2) -0.0147(4) 0.24154(12) 0.0221(4) Uani 1 1 d . . .
H12 H 0.4028 -0.1218 0.2728 0.026 Uiso 1 1 calc R A .
C13 C 0.3439(2) 0.1324(4) 0.22128(13) 0.0214(5) Uani 1 1 d . A .
H13 H 0.2666 0.1235 0.2379 0.026 Uiso 1 1 calc R . .
C14 C 0.3756(2) 0.2918(4) 0.17689(13) 0.0194(4) Uani 1 1 d . . .
H14 H 0.3206 0.3922 0.1632 0.023 Uiso 1 1 calc R A .
C15 C 0.4888(2) 0.3026(3) 0.15276(12) 0.0169(4) Uani 1 1 d . A .
O16 O 0.52361(15) 0.4585(2) 0.11016(9) 0.0205(3) Uani 1 1 d . A .
O17 O 0.72718(15) 0.5922(2) 0.18573(9) 0.0192(3) Uani 1 1 d . A .
O18 O 0.67197(15) 0.7162(2) 0.04170(9) 0.0205(3) Uani 1 1 d . A .
O19 O 0.64190(19) 0.3564(3) -0.01923(10) 0.0275(4) Uani 1 1 d . A .
H19 H 0.597(3) 0.412(6) -0.039(2) 0.036 Uiso 1 1 d . . .
C20 C 0.6256(3) 0.1568(4) -0.03745(16) 0.0367(7) Uani 1 1 d . . .
H20A H 0.6834 0.0768 -0.0083 0.055 Uiso 1 1 calc R A .
H20B H 0.6350 0.1375 -0.0921 0.055 Uiso 1 1 calc R . .
H20C H 0.5470 0.1161 -0.0248 0.055 Uiso 1 1 calc R . .

loop_
_atom_site_aniso_label
_atom_site_aniso_U_11
_atom_site_aniso_U_22
_atom_site_aniso_U_33
_atom_site_aniso_U_23
_atom_site_aniso_U_13
_atom_site_aniso_U_12
Mo1 0.01557(9) 0.00871(8) 0.01435(8) 0.00211(6) -0.00144(5) 0.00060(7)
O1 0.0216(9) 0.0242(9) 0.0283(9) 0.0083(7) 0.0067(7) 0.0061(7)
C2 0.0164(10) 0.0228(11) 0.0133(9) 0.0017(8) -0.0002(7) 0.0024(8)
C3 0.0192(11) 0.0263(12) 0.0186(10) 0.0063(8) 0.0024(8) -0.0006(9)
C4 0.0172(11) 0.0284(12) 0.0215(10) 0.0049(9) 0.0000(8) -0.0003(9)
C5 0.0273(13) 0.0239(12) 0.0270(12) 0.0054(9) -0.0018(9) 0.0039(10)
C6 0.0259(13) 0.0209(11) 0.0221(11) 0.0039(9) -0.0005(9) -0.0020(9)
C7 0.0184(11) 0.0225(11) 0.0132(9) -0.0020(8) -0.0001(7) -0.0026(9)
C8 0.0197(11) 0.0120(10) 0.0109(9) -0.0003(7) -0.0017(8) -0.0006(8)
N9 0.0151(11) 0.0126(9) 0.0114(8) 0.0004(6) -0.0011(7) -0.0011(7)
C8X 0.0197(11) 0.0120(10) 0.0109(9) -0.0003(7) -0.0017(8) -0.0006(8)
N9X 0.0151(11) 0.0126(9) 0.0114(8) 0.0004(6) -0.0011(7) -0.0011(7)
C10 0.0143(10) 0.0188(10) 0.0152(9) -0.0032(7) -0.0023(7) 0.0001(8)
C11 0.0223(10) 0.0170(10) 0.0187(9) -0.0003(8) -0.0054(7) 0.0015(9)
C12 0.0270(12) 0.0228(11) 0.0160(9) 0.0039(9) -0.0031(8) -0.0065(10)
C13 0.0175(11) 0.0277(12) 0.0190(10) 0.0004(9) 0.0008(8) -0.0043(9)
C14 0.0159(11) 0.0222(11) 0.0198(10) 0.0003(8) -0.0008(8) 0.0018(8)
C15 0.0184(11) 0.0178(10) 0.0141(9) 0.0011(7) -0.0019(7) -0.0028(8)
O16 0.0165(8) 0.0218(9) 0.0229(7) 0.0077(6) -0.0032(6) -0.0024(6)
O17 0.0237(9) 0.0146(8) 0.0187(7) 0.0002(6) -0.0048(6) -0.0005(6)
O18 0.0258(9) 0.0139(7) 0.0218(8) 0.0058(6) -0.0004(6) 0.0006(6)
O19 0.0398(12) 0.0189(9) 0.0222(8) -0.0015(7) -0.0137(7) 0.0088(8)
C20 0.057(2) 0.0202(13) 0.0313(13) -0.0074(10) -0.0166(13) 0.0114(13)

loop_
_atom_type_symbol
_atom_type_description
_atom_type_scat_dispersion_real
_atom_type_scat_dispersion_imag
_atom_type_scat_source
C C 0.0033 0.0016 'International Tables Vol C Tables 4.2.6.8 and 6.1.1.4'
H H 0.0000 0.0000 'International Tables Vol C Tables 4.2.6.8 and 6.1.1.4'
N N 0.0061 0.0033 'International Tables Vol C Tables 4.2.6.8 and 6.1.1.4'
O O 0.0106 0.0060 'International Tables Vol C Tables 4.2.6.8 and 6.1.1.4'
Mo Mo -1.6832 0.6857 'International Tables Vol C Tables 4.2.6.8 and 6.1.1.4'

loop_
_geom_angle_atom_site_label_1
_geom_angle_atom_site_label_2
_geom_angle_atom_site_label_3
_geom_angle
O17 Mo1 O18 105.24(8)
O17 Mo1 O1 99.99(8)
O18 Mo1 O1 102.69(8)
O17 Mo1 O16 97.35(8)
O18 Mo1 O16 95.66(8)
O1 Mo1 O16 150.34(8)
O17 Mo1 N9X 91.2(6)
O18 Mo1 N9X 159.9(7)
O1 Mo1 N9X 62.3(8)
O16 Mo1 N9X 93.6(8)
O17 Mo1 N9 90.27(7)
O18 Mo1 N9 162.55(8)
O1 Mo1 N9 81.95(7)
O16 Mo1 N9 74.06(7)
N9X Mo1 N9 19.8(8)
O17 Mo1 O19 173.19(7)
O18 Mo1 O19 81.39(7)
O1 Mo1 O19 79.73(8)
O16 Mo1 O19 80.23(7)
N9X Mo1 O19 82.6(6)
N9 Mo1 O19 82.95(6)
C2 O1 Mo1 137.85(15)
O1 C2 C3 118.0(2)
O1 C2 C7 122.3(2)
C3 C2 C7 119.7(2)
C4 C3 C2 119.8(2)
C3 C4 C5 121.1(2)
C6 C5 C4 119.5(2)
C5 C6 C7 121.2(2)
C6 C7 C2 118.7(2)
C6 C7 C8 117.2(2)
C2 C7 C8 124.1(2)
C6 C7 N9X 151.9(9)
C2 C7 N9X 89.4(9)
C8 C7 N9X 34.7(9)
N9 C8 C7 124.5(2)
C8 N9 C10 120.4(2)
C8 N9 Mo1 127.27(17)
C10 N9 Mo1 111.85(15)
N9X C8X C10 113(3)
N9X C8X C11 156(3)
C10 C8X C11 44.0(9)
C8X N9X C7 110(2)
C8X N9X Mo1 123(3)
C7 N9X Mo1 126.4(15)
C8X C10 C11 92.3(14)
C8X C10 C15 147.8(14)
C11 C10 C15 119.8(2)
C8X C10 N9 35.9(13)
C11 C10 N9 128.1(2)
C15 C10 N9 112.0(2)
C12 C11 C10 119.3(2)
C12 C11 C8X 163.0(10)
C10 C11 C8X 43.7(9)
C11 C12 C13 120.5(2)
C14 C13 C12 120.3(2)
C13 C14 C15 119.2(2)
O16 C15 C14 120.9(2)
O16 C15 C10 118.4(2)
C14 C15 C10 120.7(2)
C15 O16 Mo1 120.66(14)
C20 O19 Mo1 130.63(16)

loop_
_geom_bond_atom_site_label_1
_geom_bond_atom_site_label_2
_geom_bond_distance
Mo1 O17 1.6988(15)
Mo1 O18 1.7123(16)
Mo1 O1 1.9242(17)
Mo1 O16 1.9948(17)
Mo1 N9X 2.27(3)
Mo1 N9 2.2800(19)
Mo1 O19 2.3222(18)
O1 C2 1.346(3)
C2 C3 1.400(3)
C2 C7 1.415(3)
C3 C4 1.380(3)
C4 C5 1.398(3)
C5 C6 1.369(4)
C6 C7 1.410(4)
C7 C8 1.434(3)
C7 N9X 1.69(3)
C8 N9 1.294(3)
N9 C10 1.426(3)
C8X N9X 1.26(4)
C8X C10 1.39(3)
C8X C11 2.00(3)
C10 C11 1.395(3)
C10 C15 1.398(3)
C11 C12 1.391(3)
C12 C13 1.395(3)
C13 C14 1.389(3)
C14 C15 1.389(3)
C15 O16 1.363(3)
O19 C20 1.396(3)
